data_2205178
loop_
_publ_author_name
'Yu, Lin'
'Liu, Zhao'
'Fang, Hua'
'Zhao, Yu-Fen'

_publ_section_title (3<i>S</i>,8<i>S</i>)-3,8-Dimethyl-1,6-dioxa-4,9-diaza-5\l^5^-phosphaspiro[4.4]nonane-2,7-dione
_journal_issue 2
_journal_name_full 'Acta Crystallographica Section E'
_journal_page_first o261
_journal_page_last o262
_journal_paper_doi 10.1107/S160053680403421X
_journal_volume 61
_journal_year 2005
_chemical_formula_moiety 'C6 H11 N2 O4 P'
_chemical_formula_sum 'C6 H11 N2 O4 P'
_chemical_formula_weight 206.14
_chemical_name_systematic
;
3,8-Dimethyl-1,6-dioxa-4,9-diaza-5\l^5^-phosphaspiro[4.4]nonane-2,7-dione
;
_space_group_IT_number 20
_symmetry_cell_setting orthorhombic
_symmetry_space_group_name_Hall 'C 2c 2'
_symmetry_space_group_name_H-M 'C 2 2 21'
_atom_sites_solution_hydrogens geom
_atom_sites_solution_primary direct
_atom_sites_solution_secondary difmap
_audit_creation_method SHELXL-97
_cell_angle_alpha 90.00
_cell_angle_beta 90.00
_cell_angle_gamma 90.00
_cell_formula_units_Z 4
_cell_length_a 6.1138(12)
_cell_length_b 7.6933(15)
_cell_length_c 19.824(4)
_cell_measurement_reflns_used 25
_cell_measurement_temperature 293(2)
_cell_measurement_theta_max 15
_cell_measurement_theta_min 8
_cell_volume 932.4(3)
_computing_cell_refinement 'CAD-4 software'
_computing_data_collection 'CAD-4 Software (Enraf-Nonius, 1988)'
_computing_data_reduction 'XCAD4 (Harms, 1997)'
_computing_molecular_graphics 'ORTEPII (Johnson, 1976)'
_computing_publication_material SHELXL97
_computing_structure_refinement 'SHELXL97 (Sheldrick, 1997)'
_computing_structure_solution 'SHELXS97 (Sheldrick, 1997)'
_diffrn_ambient_temperature 293(2)
_diffrn_measured_fraction_theta_full 0.991
_diffrn_measured_fraction_theta_max 0.991
_diffrn_measurement_device_type 'Enraf-Nonius CAD-4'
_diffrn_measurement_method '\w-2\q scans'
_diffrn_radiation_monochromator graphite
_diffrn_radiation_source 'fine-focus sealed tube'
_diffrn_radiation_type MoK\a
_diffrn_radiation_wavelength 0.71073
_diffrn_reflns_av_R_equivalents 0.0000
_diffrn_reflns_av_sigmaI/netI 0.0444
_diffrn_reflns_limit_h_max 0
_diffrn_reflns_limit_h_min -7
_diffrn_reflns_limit_k_max 9
_diffrn_reflns_limit_k_min 0
_diffrn_reflns_limit_l_max 0
_diffrn_reflns_limit_l_min -24
_diffrn_reflns_number 570
_diffrn_reflns_theta_full 26.48
_diffrn_reflns_theta_max 26.48
_diffrn_reflns_theta_min 2.05
_diffrn_standards_decay_% 0
_diffrn_standards_interval_time 60
_diffrn_standards_number 3
_exptl_absorpt_coefficient_mu 0.281
_exptl_absorpt_correction_T_max 0.9779
_exptl_absorpt_correction_T_min 0.9591
_exptl_absorpt_correction_type '\y scan'
_exptl_absorpt_process_details '(North et al., 1968)'
_exptl_crystal_colour colorless
_exptl_crystal_density_diffrn 1.468
_exptl_crystal_density_method 'not measured'
_exptl_crystal_description chunk
_exptl_crystal_F_000 432
_exptl_crystal_size_max 0.15
_exptl_crystal_size_mid 0.10
_exptl_crystal_size_min 0.08
_refine_diff_density_max 0.466
_refine_diff_density_min -0.551
_refine_ls_abs_structure_details 'Flack (1983), 0 Friedel pairs'
_refine_ls_abs_structure_Flack 0.05(6)
_refine_ls_extinction_coef 0.010(4)
_refine_ls_extinction_expression Fc^*^=kFc[1+0.001xFc^2^\l^3^/sin(2\q)]^-1/4^
_refine_ls_extinction_method SHELXL
_refine_ls_goodness_of_fit_ref 1.066
_refine_ls_hydrogen_treatment mixed
_refine_ls_matrix_type full
_refine_ls_number_parameters 62
_refine_ls_number_reflns 570
_refine_ls_number_restraints 0
_refine_ls_restrained_S_all 1.066
_refine_ls_R_factor_all 0.0885
_refine_ls_R_factor_gt 0.0685
_refine_ls_shift/su_max 0.000
_refine_ls_shift/su_mean 0.000
_refine_ls_structure_factor_coef Fsqd
_refine_ls_weighting_details 'calc w = 1/[\s^2^(Fo^2^)+(0.1249P)^2^] where P = (Fo^2^+2Fc^2^)/3'
_refine_ls_weighting_scheme calc
_refine_ls_wR_factor_gt 0.1787
_refine_ls_wR_factor_ref 0.1979
_reflns_number_gt 430
_reflns_number_total 570
_reflns_threshold_expression I>2\s(I)
_cod_data_source_file wn6313.cif
_cod_data_source_block I
_cod_database_code 2205178
_cod_database_fobs_code 2205178

loop_
_symmetry_equiv_pos_as_xyz
'x, y, z'
'-x, -y, z+1/2'
'-x, y, -z+1/2'
'x, -y, -z'
'x+1/2, y+1/2, z'
'-x+1/2, -y+1/2, z+1/2'
'-x+1/2, y+1/2, -z+1/2'
'x+1/2, -y+1/2, -z'

loop_
_atom_site_label
_atom_site_fract_x
_atom_site_fract_y
_atom_site_fract_z
_atom_site_U_iso_or_equiv
_atom_site_adp_type
_atom_site_calc_flag
_atom_site_refinement_flags
_atom_site_occupancy
_atom_site_type_symbol
P 1.0000 0.7364(3) 0.2500 0.0430(7) Uani d S 1 P
O1 0.7388(7) 0.7392(8) 0.2140(2) 0.0529(12) Uani d . 1 O
O2 0.5527(8) 0.8415(8) 0.1265(2) 0.0664(16) Uani d . 1 O
N1 1.0942(9) 0.8294(8) 0.1826(3) 0.0511(15) Uani d . 1 N
H1D 1.2321 0.8486 0.1783 0.061 Uiso calc R 1 H
C3 0.9435(10) 0.8801(9) 0.1293(3) 0.0491(17) Uani d . 1 C
H3 0.9424 1.0070 0.1249 0.059 Uiso calc R 1 H
C1 0.9974(16) 0.7987(13) 0.0619(3) 0.079(2) Uani d . 1 C
H1A 1.1376 0.8393 0.0469 0.119 Uiso calc R 1 H
H1B 0.8878 0.8305 0.0295 0.119 Uiso calc R 1 H
H1C 1.0009 0.6745 0.0665 0.119 Uiso calc R 1 H
C2 0.7234(12) 0.8184(9) 0.1556(3) 0.0475(16) Uani d . 1 C
H 1.0000 0.542(12) 0.2500 0.057 Uiso d S 1 H

loop_
_atom_site_aniso_label
_atom_site_aniso_U_11
_atom_site_aniso_U_22
_atom_site_aniso_U_33
_atom_site_aniso_U_12
_atom_site_aniso_U_13
_atom_site_aniso_U_23
P 0.0309(11) 0.0424(12) 0.0557(13) 0.000 0.0066(10) 0.000
O1 0.032(2) 0.064(3) 0.062(2) -0.010(2) 0.006(2) 0.001(2)
O2 0.033(3) 0.095(4) 0.070(3) -0.012(3) -0.002(2) 0.000(3)
N1 0.031(3) 0.070(4) 0.052(3) -0.015(3) 0.005(2) -0.007(3)
C3 0.037(4) 0.053(4) 0.057(4) -0.009(3) 0.005(3) 0.007(3)
C1 0.061(5) 0.119(7) 0.058(4) -0.009(7) 0.003(4) -0.011(4)
C2 0.040(3) 0.047(3) 0.056(3) -0.002(3) 0.006(3) -0.005(3)

loop_
_atom_type_symbol
_atom_type_description
_atom_type_scat_dispersion_real
_atom_type_scat_dispersion_imag
_atom_type_scat_source
C C 0.0033 0.0016 'International Tables Vol C Tables 4.2.6.8 and 6.1.1.4'
H H 0.0000 0.0000 'International Tables Vol C Tables 4.2.6.8 and 6.1.1.4'
N N 0.0061 0.0033 'International Tables Vol C Tables 4.2.6.8 and 6.1.1.4'
O O 0.0106 0.0060 'International Tables Vol C Tables 4.2.6.8 and 6.1.1.4'
P P 0.1023 0.0942 'International Tables Vol C Tables 4.2.6.8 and 6.1.1.4'

loop_
_geom_angle_atom_site_label_1
_geom_angle_atom_site_label_2
_geom_angle_atom_site_label_3
_geom_angle_site_symmetry_1
_geom_angle_site_symmetry_3
_geom_angle
_geom_angle_publ_flag
N1 P N1 3_755 . 127.6(4) yes
N1 P O1 . 3_755 90.4(2) yes
N1 P O1 . . 89.0(3) yes
O1 P O1 3_755 . 178.6(4) yes
N1 P H 3_755 . 116.2(2) no
N1 P H . . 116.2(2) yes
O1 P H 3_755 . 90.7(2) no
O1 P H . . 90.7(2) no
C2 O1 P . . 115.6(4) yes
C3 N1 P . . 119.5(4) yes
C3 N1 H1D . . 120.3 no
P N1 H1D . . 120.3 no
N1 C3 C1 . . 113.1(6) yes
N1 C3 C2 . . 103.1(5) yes
C1 C3 C2 . . 111.6(6) yes
N1 C3 H3 . . 109.6 no
C1 C3 H3 . . 109.6 no
C2 C3 H3 . . 109.6 no
C3 C1 H1A . . 109.5 no
C3 C1 H1B . . 109.5 no
H1A C1 H1B . . 109.5 no
C3 C1 H1C . . 109.5 no
H1A C1 H1C . . 109.5 no
H1B C1 H1C . . 109.5 no
O2 C2 O1 . . 123.6(6) yes
O2 C2 C3 . . 123.8(6) yes
O1 C2 C3 . . 112.6(6) yes

loop_
_geom_bond_atom_site_label_1
_geom_bond_atom_site_label_2
_geom_bond_distance
_geom_bond_publ_flag
P N1 1.622(5) yes
P O1 1.750(5) yes
P H 1.49(9) yes
O1 C2 1.310(8) yes
O2 C2 1.206(9) yes
N1 C3 1.455(9) yes
N1 H1D 0.8600 no
C3 C1 1.511(9) yes
C3 C2 1.520(9) yes
C3 H3 0.9800 no
C1 H1A 0.9600 no
C1 H1B 0.9600 no
C1 H1C 0.9600 no

loop_
_geom_hbond_atom_site_label_D
_geom_hbond_atom_site_label_H
_geom_hbond_atom_site_label_A
_geom_hbond_site_symmetry_A
_geom_hbond_distance_DH
_geom_hbond_distance_HA
_geom_hbond_distance_DA
_geom_hbond_angle_DHA
N1 H1D O2 1_655 0.86 2.21 3.017(7) 155

loop_
_geom_torsion_atom_site_label_1
_geom_torsion_atom_site_label_2
_geom_torsion_atom_site_label_3
_geom_torsion_atom_site_label_4
_geom_torsion_site_symmetry_1
_geom_torsion
_geom_torsion_publ_flag
N1 P O1 C2 3_755 123.2(5) no
N1 P O1 C2 . -4.4(5) no
O1 P O1 C2 3_755 59.4(5) no
N1 P N1 C3 3_755 -86.2(5) no
O1 P N1 C3 3_755 -175.2(5) no
O1 P N1 C3 . 3.5(6) no
P N1 C3 C1 . -122.5(6) no
P N1 C3 C2 . -1.8(7) no
P O1 C2 O2 . -174.9(6) no
P O1 C2 C3 . 4.2(7) no
N1 C3 C2 O2 . 177.5(7) no
C1 C3 C2 O2 . -60.8(9) no
N1 C3 C2 O1 . -1.6(7) no
C1 C3 C2 O1 . 120.1(7) no

loop_
_cod_related_entry_id
_cod_related_entry_database
_cod_related_entry_code
1 ChemSpider 21173630
